data_7213258
loop_
_publ_author_name
'Ohkita, Masakazu'
'Sano, Kieko'
'Dohba, Sotoyuki'
'Fujita, Yuko'
'Suzuki, Takanori'
'Tsuji, Takashi'

_publ_section_title
;
 A 2,3,5,6-tetramethylenebicyclo[2.2.0]hexane derivative: a novel bisdiene
 molecule that produces a Dewar benzene skeleton upon two successive
 Diels--Alder reactions with dienophiles
;
_journal_issue 12
_journal_name_full 'Journal of the Chemical Society, Perkin Transactions 1'
_journal_page_first 1971
_journal_paper_doi 10.1039/b000569j
_journal_year 2000
_chemical_formula_moiety 'C30 H26 O2 '
_chemical_formula_sum 'C30 H26 O2'
_chemical_formula_weight 418.53
_space_group_IT_number 14
_symmetry_cell_setting monoclinic
_symmetry_Int_Tables_number 14
_symmetry_space_group_name_Hall '-P 2ybc'
_symmetry_space_group_name_H-M 'P 1 21/c 1'
_cell_angle_alpha 90
_cell_angle_beta 90.025(3)
_cell_angle_gamma 90
_cell_formula_units_Z 4
_cell_length_a 11.4190(8)
_cell_length_b 11.0908(5)
_cell_length_c 17.519(2)
_cell_measurement_temperature 203
_cell_volume 2218.7(3)
_computing_data_reduction 'teXsan Ver. 1.10'
_computing_publication_material 'teXsan Ver. 1.10'
_computing_structure_refinement 'teXsan Ver. 1.10'
_computing_structure_solution SIR92
_diffrn_measured_fraction_theta_full 0.9812
_diffrn_measured_fraction_theta_max 0.9812
_diffrn_radiation_type 'Mo K\a'
_diffrn_radiation_wavelength 0.7107
_diffrn_reflns_av_R_equivalents 0.030
_diffrn_reflns_limit_h_max 14
_diffrn_reflns_limit_h_min 0
_diffrn_reflns_limit_k_max 13
_diffrn_reflns_limit_k_min 0
_diffrn_reflns_limit_l_max 21
_diffrn_reflns_limit_l_min -21
_diffrn_reflns_number 16262
_diffrn_reflns_theta_full 26.00
_diffrn_reflns_theta_max 26.00
_exptl_absorpt_coefficient_mu 0.077
_exptl_absorpt_correction_type none
_exptl_crystal_colour unknown
_exptl_crystal_density_diffrn 1.253
_exptl_crystal_density_method 'not measured'
_exptl_crystal_description unknown
_exptl_crystal_size_max 0.000
_exptl_crystal_size_mid 0.000
_exptl_crystal_size_min 0.000
_refine_diff_density_max 0.16
_refine_diff_density_min -0.15
_refine_ls_abs_structure_Flack 0.00000
_refine_ls_extinction_method none
_refine_ls_goodness_of_fit_ref 1.925
_refine_ls_hydrogen_treatment noref
_refine_ls_number_parameters 289
_refine_ls_number_reflns 3346
_refine_ls_R_factor_gt 0.0619
_refine_ls_shift/su_max 0.0017
_refine_ls_structure_factor_coef F
_refine_ls_weighting_details 'w = 1/[\s^2^(Fo) + 0.00063|Fo|^2^]'
_refine_ls_weighting_scheme calc
_refine_ls_wR_factor_ref 0.0769
_reflns_number_gt 3346
_reflns_number_total 4285
_reflns_threshold_expression F^2^>3.0\s(F^2^)
_cod_data_source_file b000569jsup1.cif
_cod_data_source_block sano_Dewar_pentacene_-70_d
_cod_original_formula_sum 'C30 H26 O2 '
_cod_database_code 7213258

loop_
_symmetry_equiv_pos_as_xyz
x,y,z
-x,1/2+y,1/2-z
-x,-y,-z
x,1/2-y,1/2+z

loop_
_atom_site_label
_atom_site_type_symbol
_atom_site_fract_x
_atom_site_fract_y
_atom_site_fract_z
_atom_site_U_iso_or_equiv
_atom_site_adp_type
_atom_site_occupancy
_atom_site_calc_flag
O(1) O 0.32226(9) 0.42727(9) 0.29754(7) 0.0327(3) Uani 1.00 d
O(2) O 0.11617(9) 0.43148(9) 0.31385(7) 0.0383(3) Uani 1.00 d
C(1) C 0.3040(1) 0.2586(1) 0.38370(10) 0.0289(4) Uani 1.00 d
C(2) C 0.3119(1) 0.3290(1) 0.45870(9) 0.0289(4) Uani 1.00 d
C(3) C 0.3880(1) 0.3740(1) 0.51058(9) 0.0297(4) Uani 1.00 d
C(4) C 0.3399(1) 0.4250(1) 0.57845(10) 0.0319(4) Uani 1.00 d
C(5) C 0.4118(1) 0.4706(1) 0.6378(1) 0.0376(4) Uani 1.00 d
C(6) C 0.3650(2) 0.5169(2) 0.7029(1) 0.0452(5) Uani 1.00 d
C(7) C 0.2433(2) 0.5207(2) 0.7132(1) 0.0462(5) Uani 1.00 d
C(8) C 0.1708(2) 0.4782(1) 0.6579(1) 0.0409(4) Uani 1.00 d
C(9) C 0.2153(1) 0.4289(1) 0.58883(10) 0.0326(4) Uani 1.00 d
C(10) C 0.1392(1) 0.3823(1) 0.5321(1) 0.0341(4) Uani 1.00 d
C(11) C 0.1894(1) 0.3321(1) 0.46875(10) 0.0305(4) Uani 1.00 d
C(12) C 0.1638(1) 0.2621(1) 0.39515(10) 0.0306(4) Uani 1.00 d
C(13) C 0.1722(1) 0.1252(1) 0.40685(9) 0.0284(4) Uani 1.00 d
C(14) C 0.1082(1) 0.0249(1) 0.42132(9) 0.0288(4) Uani 1.00 d
C(15) C 0.1710(1) -0.0860(1) 0.42786(9) 0.0287(4) Uani 1.00 d
C(16) C 0.1134(1) -0.1947(1) 0.4454(1) 0.0376(4) Uani 1.00 d
C(17) C 0.1739(2) -0.3001(1) 0.4542(1) 0.0476(5) Uani 1.00 d
C(18) C 0.2949(2) -0.3028(1) 0.4443(1) 0.0460(5) Uani 1.00 d
C(19) C 0.3544(1) -0.2003(1) 0.4260(1) 0.0365(4) Uani 1.00 d
C(20) C 0.2959(1) -0.0883(1) 0.41859(9) 0.0297(4) Uani 1.00 d
C(21) C 0.3591(1) 0.0201(1) 0.40280(9) 0.0302(4) Uani 1.00 d
C(22) C 0.2951(1) 0.1226(1) 0.39731(9) 0.0295(4) Uani 1.00 d
C(23) C 0.3571(1) 0.3056(1) 0.31109(10) 0.0320(4) Uani 1.00 d
C(24) C 0.0854(1) 0.3112(1) 0.3339(1) 0.0381(4) Uani 1.00 d
C(25) C 0.2113(1) 0.4506(1) 0.2624(1) 0.0336(4) Uani 1.00 d
C(26) C 0.1966(2) 0.3833(2) 0.1868(1) 0.0445(5) Uani 1.00 d
C(27) C 0.2892(2) 0.4211(2) 0.1288(1) 0.0544(5) Uani 1.00 d
C(28) C 0.2899(2) 0.5565(2) 0.1171(1) 0.0589(6) Uani 1.00 d
C(29) C 0.3047(2) 0.6238(2) 0.1915(1) 0.0508(5) Uani 1.00 d
C(30) C 0.2110(2) 0.5860(1) 0.2487(1) 0.0430(5) Uani 1.00 d
H(1) H 0.4715 0.3725 0.5021 0.0357 Uiso 1.00 calc
H(2) H 0.4959 0.4684 0.6316 0.0467 Uiso 1.00 calc
H(3) H 0.4158 0.5467 0.7427 0.0552 Uiso 1.00 calc
H(4) H 0.2111 0.5537 0.7592 0.0554 Uiso 1.00 calc
H(5) H 0.0873 0.4802 0.6653 0.0499 Uiso 1.00 calc
H(6) H 0.0558 0.3859 0.5381 0.0404 Uiso 1.00 calc
H(7) H 0.0246 0.0282 0.4263 0.0369 Uiso 1.00 calc
H(8) H 0.0300 -0.1938 0.4516 0.0442 Uiso 1.00 calc
H(9) H 0.1323 -0.3721 0.4682 0.0542 Uiso 1.00 calc
H(10) H 0.3374 -0.3768 0.4515 0.0551 Uiso 1.00 calc
H(11) H 0.4373 -0.2043 0.4177 0.0453 Uiso 1.00 calc
H(12) H 0.4427 0.0203 0.3959 0.0349 Uiso 1.00 calc
H(13) H 0.3321 0.2563 0.2685 0.0398 Uiso 1.00 calc
H(14) H 0.4408 0.3011 0.3134 0.0398 Uiso 1.00 calc
H(15) H 0.0061 0.3087 0.3510 0.0483 Uiso 1.00 calc
H(16) H 0.0915 0.2603 0.2893 0.0483 Uiso 1.00 calc
H(17) H 0.2024 0.2984 0.1962 0.0535 Uiso 1.00 calc
H(18) H 0.1207 0.4001 0.1668 0.0535 Uiso 1.00 calc
H(19) H 0.3646 0.3971 0.1475 0.0680 Uiso 1.00 calc
H(20) H 0.2748 0.3816 0.0818 0.0680 Uiso 1.00 calc
H(21) H 0.3513 0.5781 0.0827 0.0701 Uiso 1.00 calc
H(22) H 0.2167 0.5803 0.0944 0.0701 Uiso 1.00 calc
H(23) H 0.3805 0.6047 0.2126 0.0598 Uiso 1.00 calc
H(24) H 0.3011 0.7083 0.1833 0.0598 Uiso 1.00 calc
H(25) H 0.1358 0.6094 0.2296 0.0533 Uiso 1.00 calc
H(26) H 0.2234 0.6263 0.2964 0.0533 Uiso 1.00 calc

loop_
_atom_site_aniso_label
_atom_site_aniso_U_11
_atom_site_aniso_U_22
_atom_site_aniso_U_33
_atom_site_aniso_U_12
_atom_site_aniso_U_13
_atom_site_aniso_U_23
O(1) 0.0337(5) 0.0256(5) 0.0389(6) -0.0021(4) -0.0043(5) 0.0060(5)
O(2) 0.0331(6) 0.0287(5) 0.0530(7) 0.0036(5) 0.0022(5) 0.0094(5)
C(1) 0.0230(7) 0.0231(6) 0.0408(8) 0.0010(6) -0.0012(7) 0.0036(6)
C(2) 0.0267(7) 0.0204(7) 0.0396(8) -0.0001(6) 0.0024(6) 0.0060(6)
C(3) 0.0226(7) 0.0261(7) 0.0403(8) -0.0008(6) 0.0021(6) 0.0089(6)
C(4) 0.0318(7) 0.0230(7) 0.0408(8) -0.0024(6) 0.0024(7) 0.0085(6)
C(5) 0.0382(9) 0.0331(8) 0.0416(9) -0.0056(7) -0.0014(7) 0.0058(7)
C(6) 0.0546(10) 0.0419(10) 0.0391(10) -0.0102(8) 0.0007(8) 0.0025(8)
C(7) 0.061(1) 0.0364(9) 0.0413(10) -0.0017(8) 0.0114(8) -0.0024(7)
C(8) 0.0388(9) 0.0305(8) 0.053(1) 0.0027(7) 0.0138(7) 0.0036(7)
C(9) 0.0340(7) 0.0187(7) 0.0452(9) -0.0006(6) 0.0057(7) 0.0070(6)
C(10) 0.0247(7) 0.0226(7) 0.0549(10) 0.0017(6) 0.0061(7) 0.0041(7)
C(11) 0.0269(7) 0.0194(7) 0.0452(9) 0.0006(6) -0.0003(7) 0.0077(6)
C(12) 0.0229(7) 0.0239(7) 0.0449(9) -0.0008(6) 0.0015(7) 0.0043(6)
C(13) 0.0267(7) 0.0240(6) 0.0344(8) 0.0007(6) 0.0003(7) 0.0026(6)
C(14) 0.0244(7) 0.0276(7) 0.0343(8) 0.0004(5) -0.0007(6) 0.0009(6)
C(15) 0.0310(7) 0.0253(7) 0.0297(8) 0.0003(6) -0.0014(7) 0.0007(6)
C(16) 0.0287(8) 0.0285(7) 0.056(1) -0.0029(6) -0.0007(8) 0.0046(8)
C(17) 0.0386(9) 0.0239(8) 0.080(1) -0.0055(6) -0.0046(9) 0.0104(8)
C(18) 0.0414(9) 0.0245(8) 0.072(1) 0.0059(7) -0.0093(9) 0.0066(8)
C(19) 0.0310(8) 0.0285(7) 0.050(1) 0.0051(6) -0.0005(8) 0.0023(7)
C(20) 0.0304(7) 0.0264(7) 0.0324(8) 0.0025(6) 0.0000(7) 0.0017(6)
C(21) 0.0277(8) 0.0282(7) 0.0347(8) 0.0006(6) 0.0018(7) 0.0035(6)
C(22) 0.0288(7) 0.0265(7) 0.0333(8) -0.0008(6) 0.0018(7) 0.0031(6)
C(23) 0.0291(8) 0.0258(7) 0.0410(9) 0.0004(6) 0.0020(7) 0.0071(6)
C(24) 0.0275(8) 0.0305(8) 0.056(1) -0.0005(6) -0.0065(7) 0.0094(7)
C(25) 0.0319(8) 0.0288(7) 0.0402(9) 0.0019(6) -0.0042(6) 0.0037(7)
C(26) 0.0459(10) 0.0407(9) 0.0468(10) -0.0026(8) -0.0125(8) -0.0040(8)
C(27) 0.064(1) 0.064(1) 0.0354(10) 0.0010(10) -0.0026(9) -0.0087(9)
C(28) 0.060(1) 0.074(1) 0.044(1) 0.001(1) -0.0046(10) 0.0178(9)
C(29) 0.063(1) 0.0341(9) 0.055(1) -0.0023(8) -0.0004(9) 0.0169(8)
C(30) 0.053(1) 0.0290(8) 0.047(1) 0.0032(7) -0.0042(8) 0.0062(7)

loop_
_atom_type_symbol
_atom_type_description
_atom_type_scat_dispersion_real
_atom_type_scat_dispersion_imag
_atom_type_scat_source
C C 0.003 0.002
;International Tables for Crystallography
(1992, Vol. C, Tables 4.2.6.8 and 6.1.1.1)
;
H H 0.000 0.000
;International Tables for Crystallography
(1992, Vol. C, Table 6.1.1.2)
;
O O 0.011 0.006
;International Tables for Crystallography
(1992, Vol. C, Tables 4.2.6.8 and 6.1.1.1)
;

loop_
_geom_angle_atom_site_label_1
_geom_angle_atom_site_label_2
_geom_angle_atom_site_label_3
_geom_angle
_geom_angle_site_symmetry_2
_geom_angle_site_symmetry_3
_geom_angle_publ_flag
C(23) O(1) C(25) 119.3(2) 1_555 1_555 yes
C(24) O(2) C(25) 118.8(2) 1_555 1_555 yes
C(2) C(1) C(12) 86.5(2) 1_555 1_555 yes
C(2) C(1) C(22) 111.9(2) 1_555 1_555 yes
C(2) C(1) C(23) 121.7(2) 1_555 1_555 yes
C(12) C(1) C(22) 86.5(1) 1_555 1_555 yes
C(12) C(1) C(23) 119.8(2) 1_555 1_555 yes
C(22) C(1) C(23) 120.0(2) 1_555 1_555 yes
C(1) C(2) C(3) 143.3(2) 1_555 1_555 yes
C(1) C(2) C(11) 93.5(2) 1_555 1_555 yes
C(3) C(2) C(11) 123.0(2) 1_555 1_555 yes
C(2) C(3) C(4) 117.3(2) 1_555 1_555 yes
C(3) C(4) C(5) 122.0(2) 1_555 1_555 yes
C(3) C(4) C(9) 120.0(2) 1_555 1_555 yes
C(5) C(4) C(9) 118.0(2) 1_555 1_555 yes
C(4) C(5) C(6) 121.4(2) 1_555 1_555 yes
C(5) C(6) C(7) 120.7(2) 1_555 1_555 yes
C(6) C(7) C(8) 120.1(2) 1_555 1_555 yes
C(7) C(8) C(9) 121.5(2) 1_555 1_555 yes
C(4) C(9) C(8) 118.3(2) 1_555 1_555 yes
C(4) C(9) C(10) 120.5(2) 1_555 1_555 yes
C(8) C(9) C(10) 121.2(2) 1_555 1_555 yes
C(9) C(10) C(11) 117.5(2) 1_555 1_555 yes
C(2) C(11) C(10) 121.8(2) 1_555 1_555 yes
C(2) C(11) C(12) 94.1(2) 1_555 1_555 yes
C(10) C(11) C(12) 144.0(2) 1_555 1_555 yes
C(1) C(12) C(11) 85.9(2) 1_555 1_555 yes
C(1) C(12) C(13) 86.0(1) 1_555 1_555 yes
C(1) C(12) C(24) 120.8(2) 1_555 1_555 yes
C(11) C(12) C(13) 112.1(2) 1_555 1_555 yes
C(11) C(12) C(24) 122.1(2) 1_555 1_555 yes
C(13) C(12) C(24) 119.5(2) 1_555 1_555 yes
C(12) C(13) C(14) 143.5(2) 1_555 1_555 yes
C(12) C(13) C(22) 93.8(2) 1_555 1_555 yes
C(14) C(13) C(22) 122.7(2) 1_555 1_555 yes
C(13) C(14) C(15) 116.8(2) 1_555 1_555 yes
C(14) C(15) C(16) 121.3(2) 1_555 1_555 yes
C(14) C(15) C(20) 120.4(2) 1_555 1_555 yes
C(16) C(15) C(20) 118.3(2) 1_555 1_555 yes
C(15) C(16) C(17) 121.4(2) 1_555 1_555 yes
C(16) C(17) C(18) 120.4(2) 1_555 1_555 yes
C(17) C(18) C(19) 120.4(2) 1_555 1_555 yes
C(18) C(19) C(20) 121.2(2) 1_555 1_555 yes
C(15) C(20) C(19) 118.3(2) 1_555 1_555 yes
C(15) C(20) C(21) 120.5(2) 1_555 1_555 yes
C(19) C(20) C(21) 121.1(2) 1_555 1_555 yes
C(20) C(21) C(22) 116.6(2) 1_555 1_555 yes
C(1) C(22) C(13) 93.7(2) 1_555 1_555 yes
C(1) C(22) C(21) 143.4(2) 1_555 1_555 yes
C(13) C(22) C(21) 122.9(2) 1_555 1_555 yes
O(1) C(23) C(1) 110.9(2) 1_555 1_555 yes
O(2) C(24) C(12) 111.7(2) 1_555 1_555 yes
O(1) C(25) O(2) 112.0(2) 1_555 1_555 yes
O(1) C(25) C(26) 112.4(2) 1_555 1_555 yes
O(1) C(25) C(30) 104.4(2) 1_555 1_555 yes
O(2) C(25) C(26) 113.0(2) 1_555 1_555 yes
O(2) C(25) C(30) 104.1(2) 1_555 1_555 yes
C(26) C(25) C(30) 110.2(2) 1_555 1_555 yes
C(25) C(26) C(27) 111.5(2) 1_555 1_555 yes
C(26) C(27) C(28) 111.5(2) 1_555 1_555 yes
C(27) C(28) C(29) 112.0(2) 1_555 1_555 yes
C(28) C(29) C(30) 110.6(2) 1_555 1_555 yes
C(25) C(30) C(29) 111.9(2) 1_555 1_555 yes

loop_
_geom_bond_atom_site_label_1
_geom_bond_atom_site_label_2
_geom_bond_distance
_geom_bond_publ_flag
O(1) C(23) 1.427(2) yes
O(1) C(25) 1.432(3) yes
O(2) C(24) 1.424(3) yes
O(2) C(25) 1.428(3) yes
C(1) C(2) 1.531(3) yes
C(1) C(12) 1.614(3) yes
C(1) C(22) 1.530(3) yes
C(1) C(23) 1.503(3) yes
C(2) C(3) 1.353(3) yes
C(2) C(11) 1.411(3) yes
C(3) C(4) 1.427(3) yes
C(4) C(5) 1.418(3) yes
C(4) C(9) 1.436(3) yes
C(5) C(6) 1.361(4) yes
C(6) C(7) 1.401(4) yes
C(7) C(8) 1.360(4) yes
C(8) C(9) 1.421(3) yes
C(9) C(10) 1.417(3) yes
C(10) C(11) 1.368(3) yes
C(11) C(12) 1.533(3) yes
C(12) C(13) 1.535(3) yes
C(12) C(24) 1.500(3) yes
C(13) C(14) 1.355(3) yes
C(13) C(22) 1.414(3) yes
C(14) C(15) 1.428(3) yes
C(15) C(16) 1.408(3) yes
C(15) C(20) 1.436(3) yes
C(16) C(17) 1.367(3) yes
C(17) C(18) 1.392(4) yes
C(18) C(19) 1.363(3) yes
C(19) C(20) 1.416(3) yes
C(20) C(21) 1.429(3) yes
C(21) C(22) 1.355(3) yes
C(25) C(26) 1.529(4) yes
C(25) C(30) 1.521(3) yes
C(26) C(27) 1.526(4) yes
C(27) C(28) 1.515(4) yes
C(28) C(29) 1.512(4) yes
C(29) C(30) 1.525(4) yes

loop_
_geom_contact_atom_site_label_1
_geom_contact_atom_site_label_2
_geom_contact_distance
_geom_contact_site_symmetry_2
O(1) C(5) 3.433(3) 3_666
O(2) C(8) 3.462(3) 3_566
C(6) C(21) 3.526(3) 4_555
C(10) C(16) 3.579(3) 3_556
C(15) C(28) 3.597(4) 4_555
C(20) C(28) 3.496(4) 4_555

loop_
_geom_torsion_atom_site_label_1
_geom_torsion_atom_site_label_2
_geom_torsion_atom_site_label_3
_geom_torsion_atom_site_label_4
_geom_torsion
_geom_torsion_site_symmetry_1
_geom_torsion_site_symmetry_2
_geom_torsion_site_symmetry_3
_geom_torsion_site_symmetry_4
_geom_torsion_publ_flag
O(1) C(23) C(1) C(2) -50.0(3) 1_555 1_555 1_555 1_555 yes
O(1) C(23) C(1) C(12) 55.8(2) 1_555 1_555 1_555 1_555 yes
O(1) C(23) C(1) C(22) 160.2(2) 1_555 1_555 1_555 1_555 yes
O(1) C(25) O(2) C(24) -73.0(2) 1_555 1_555 1_555 1_555 yes
O(1) C(25) C(26) C(27) -61.0(3) 1_555 1_555 1_555 1_555 yes
O(1) C(25) C(30) C(29) 64.9(3) 1_555 1_555 1_555 1_555 yes
O(2) C(24) C(12) C(1) -56.4(3) 1_555 1_555 1_555 1_555 yes
O(2) C(24) C(12) C(11) 49.6(3) 1_555 1_555 1_555 1_555 yes
O(2) C(24) C(12) C(13) -160.5(2) 1_555 1_555 1_555 1_555 yes
O(2) C(25) O(1) C(23) 74.5(2) 1_555 1_555 1_555 1_555 yes
O(2) C(25) C(26) C(27) 171.0(2) 1_555 1_555 1_555 1_555 yes
O(2) C(25) C(30) C(29) -177.5(2) 1_555 1_555 1_555 1_555 yes
C(1) C(2) C(3) C(4) -173.2(2) 1_555 1_555 1_555 1_555 yes
C(1) C(2) C(11) C(10) 177.0(2) 1_555 1_555 1_555 1_555 yes
C(1) C(2) C(11) C(12) 0.0(2) 1_555 1_555 1_555 1_555 yes
C(1) C(12) C(11) C(2) 0.0(2) 1_555 1_555 1_555 1_555 yes
C(1) C(12) C(11) C(10) -175.7(3) 1_555 1_555 1_555 1_555 yes
C(1) C(12) C(13) C(14) 180.0(3) 1_555 1_555 1_555 1_555 yes
C(1) C(12) C(13) C(22) 0.4(2) 1_555 1_555 1_555 1_555 yes
C(1) C(22) C(13) C(12) -0.4(2) 1_555 1_555 1_555 1_555 yes
C(1) C(22) C(13) C(14) 179.9(2) 1_555 1_555 1_555 1_555 yes
C(1) C(22) C(21) C(20) 179.1(3) 1_555 1_555 1_555 1_555 yes
C(1) C(23) O(1) C(25) -82.6(2) 1_555 1_555 1_555 1_555 yes
C(2) C(1) C(12) C(11) 0.0(1) 1_555 1_555 1_555 1_555 yes
C(2) C(1) C(12) C(13) -112.6(2) 1_555 1_555 1_555 1_555 yes
C(2) C(1) C(12) C(24) 125.2(2) 1_555 1_555 1_555 1_555 yes
C(2) C(1) C(22) C(13) 85.2(2) 1_555 1_555 1_555 1_555 yes
C(2) C(1) C(22) C(21) -93.8(4) 1_555 1_555 1_555 1_555 yes
C(2) C(3) C(4) C(5) 177.6(2) 1_555 1_555 1_555 1_555 yes
C(2) C(3) C(4) C(9) -1.1(3) 1_555 1_555 1_555 1_555 yes
C(2) C(11) C(10) C(9) -1.7(3) 1_555 1_555 1_555 1_555 yes
C(2) C(11) C(12) C(13) 84.0(2) 1_555 1_555 1_555 1_555 yes
C(2) C(11) C(12) C(24) -124.1(2) 1_555 1_555 1_555 1_555 yes
C(3) C(2) C(1) C(12) 175.0(3) 1_555 1_555 1_555 1_555 yes
C(3) C(2) C(1) C(22) 90.2(3) 1_555 1_555 1_555 1_555 yes
C(3) C(2) C(1) C(23) -61.8(4) 1_555 1_555 1_555 1_555 yes
C(3) C(2) C(11) C(10) 0.6(3) 1_555 1_555 1_555 1_555 yes
C(3) C(2) C(11) C(12) -176.4(2) 1_555 1_555 1_555 1_555 yes
C(3) C(4) C(5) C(6) -178.7(2) 1_555 1_555 1_555 1_555 yes
C(3) C(4) C(9) C(8) 178.8(2) 1_555 1_555 1_555 1_555 yes
C(3) C(4) C(9) C(10) 0.1(3) 1_555 1_555 1_555 1_555 yes
C(4) C(3) C(2) C(11) 0.8(3) 1_555 1_555 1_555 1_555 yes
C(4) C(5) C(6) C(7) 0.0(4) 1_555 1_555 1_555 1_555 yes
C(4) C(9) C(8) C(7) -0.1(3) 1_555 1_555 1_555 1_555 yes
C(4) C(9) C(10) C(11) 1.3(3) 1_555 1_555 1_555 1_555 yes
C(5) C(4) C(9) C(8) 0.0(3) 1_555 1_555 1_555 1_555 yes
C(5) C(4) C(9) C(10) -178.7(2) 1_555 1_555 1_555 1_555 yes
C(5) C(6) C(7) C(8) -0.1(4) 1_555 1_555 1_555 1_555 yes
C(6) C(5) C(4) C(9) 0.0(3) 1_555 1_555 1_555 1_555 yes
C(6) C(7) C(8) C(9) 0.2(4) 1_555 1_555 1_555 1_555 yes
C(7) C(8) C(9) C(10) 178.6(2) 1_555 1_555 1_555 1_555 yes
C(8) C(9) C(10) C(11) -177.4(2) 1_555 1_555 1_555 1_555 yes
C(9) C(10) C(11) C(12) 173.4(3) 1_555 1_555 1_555 1_555 yes
C(10) C(11) C(12) C(13) -91.7(3) 1_555 1_555 1_555 1_555 yes
C(10) C(11) C(12) C(24) 60.2(4) 1_555 1_555 1_555 1_555 yes
C(11) C(2) C(1) C(12) 0.0(2) 1_555 1_555 1_555 1_555 yes
C(11) C(2) C(1) C(22) -84.7(2) 1_555 1_555 1_555 1_555 yes
C(11) C(2) C(1) C(23) 123.3(2) 1_555 1_555 1_555 1_555 yes
C(11) C(12) C(1) C(22) 112.2(2) 1_555 1_555 1_555 1_555 yes
C(11) C(12) C(1) C(23) -124.9(2) 1_555 1_555 1_555 1_555 yes
C(11) C(12) C(13) C(14) 96.1(4) 1_555 1_555 1_555 1_555 yes
C(11) C(12) C(13) C(22) -83.5(2) 1_555 1_555 1_555 1_555 yes
C(12) C(1) C(22) C(13) 0.4(2) 1_555 1_555 1_555 1_555 yes
C(12) C(1) C(22) C(21) -178.6(3) 1_555 1_555 1_555 1_555 yes
C(12) C(13) C(14) C(15) -178.6(3) 1_555 1_555 1_555 1_555 yes
C(12) C(13) C(22) C(21) 178.9(2) 1_555 1_555 1_555 1_555 yes
C(12) C(24) O(2) C(25) 81.1(3) 1_555 1_555 1_555 1_555 yes
C(13) C(12) C(1) C(22) -0.4(2) 1_555 1_555 1_555 1_555 yes
C(13) C(12) C(1) C(23) 122.5(2) 1_555 1_555 1_555 1_555 yes
C(13) C(14) C(15) C(16) 177.8(2) 1_555 1_555 1_555 1_555 yes
C(13) C(14) C(15) C(20) -0.5(3) 1_555 1_555 1_555 1_555 yes
C(13) C(22) C(1) C(23) -122.3(2) 1_555 1_555 1_555 1_555 yes
C(13) C(22) C(21) C(20) 0.3(3) 1_555 1_555 1_555 1_555 yes
C(14) C(13) C(12) C(24) -56.7(4) 1_555 1_555 1_555 1_555 yes
C(14) C(13) C(22) C(21) -0.9(4) 1_555 1_555 1_555 1_555 yes
C(14) C(15) C(16) C(17) -177.8(2) 1_555 1_555 1_555 1_555 yes
C(14) C(15) C(20) C(19) 179.6(2) 1_555 1_555 1_555 1_555 yes
C(14) C(15) C(20) C(21) 0.1(3) 1_555 1_555 1_555 1_555 yes
C(15) C(14) C(13) C(22) 0.9(3) 1_555 1_555 1_555 1_555 yes
C(15) C(16) C(17) C(18) -1.3(4) 1_555 1_555 1_555 1_555 yes
C(15) C(20) C(19) C(18) -2.4(4) 1_555 1_555 1_555 1_555 yes
C(15) C(20) C(21) C(22) 0.0(3) 1_555 1_555 1_555 1_555 yes
C(16) C(15) C(20) C(19) 1.3(3) 1_555 1_555 1_555 1_555 yes
C(16) C(15) C(20) C(21) -178.3(2) 1_555 1_555 1_555 1_555 yes
C(16) C(17) C(18) C(19) 0.3(5) 1_555 1_555 1_555 1_555 yes
C(17) C(16) C(15) C(20) 0.5(4) 1_555 1_555 1_555 1_555 yes
C(17) C(18) C(19) C(20) 1.6(4) 1_555 1_555 1_555 1_555 yes
C(18) C(19) C(20) C(21) 177.2(2) 1_555 1_555 1_555 1_555 yes
C(19) C(20) C(21) C(22) -179.5(2) 1_555 1_555 1_555 1_555 yes
C(21) C(22) C(1) C(23) 58.7(4) 1_555 1_555 1_555 1_555 yes
C(22) C(1) C(12) C(24) -122.5(2) 1_555 1_555 1_555 1_555 yes
C(22) C(13) C(12) C(24) 123.7(2) 1_555 1_555 1_555 1_555 yes
C(23) O(1) C(25) C(26) -54.1(2) 1_555 1_555 1_555 1_555 yes
C(23) O(1) C(25) C(30) -173.5(2) 1_555 1_555 1_555 1_555 yes
C(23) C(1) C(12) C(24) 0.3(3) 1_555 1_555 1_555 1_555 yes
C(24) O(2) C(25) C(26) 55.2(3) 1_555 1_555 1_555 1_555 yes
C(24) O(2) C(25) C(30) 174.8(2) 1_555 1_555 1_555 1_555 yes
C(25) C(26) C(27) C(28) -54.6(3) 1_555 1_555 1_555 1_555 yes
C(25) C(30) C(29) C(28) 56.2(3) 1_555 1_555 1_555 1_555 yes
C(26) C(25) C(30) C(29) -56.0(3) 1_555 1_555 1_555 1_555 yes
C(26) C(27) C(28) C(29) 54.7(3) 1_555 1_555 1_555 1_555 yes
C(27) C(26) C(25) C(30) 54.9(3) 1_555 1_555 1_555 1_555 yes
C(27) C(28) C(29) C(30) -55.1(3) 1_555 1_555 1_555 1_555 yes
